data_4340250
loop_
_publ_author_name
'Cotton, F. Albert'
'Donahue, James P.'
'Gruhn, Nadine E.'
'Lichtenberger, Dennis L.'
'Murillo, Carlos A.'
'Timmons, Daren J.'
'Van Dorn, Laura O.'
'Villagr\'an, Dino'
'Wang, Xiaoping'

_publ_section_title
;
 Facilitating access to the most easily ionized molecule: an improved
 synthesis of the key intermediate, W2(hpp)4Cl2, and related compounds.
;
_journal_issue 1
_journal_name_full 'Inorganic chemistry'
_journal_page_first 201
_journal_page_last 213
_journal_paper_doi 10.1021/ic0515709
_journal_volume 45
_journal_year 2006
_chemical_formula_moiety
;
 (C30 H48 N12 O2 W2 1+), (P F6 1-) , (C H2 Cl2)
;
_chemical_formula_sum 'C31 H50 Cl2 F6 N12 O2 P W2'
_chemical_formula_weight 1206.40
_chemical_name_common '[W2(hpp)4(\m-CO)2][PF6],(CH2Cl2)'
_chemical_name_systematic
; 
 ? 
;
_space_group_IT_number 4
_symmetry_cell_setting monoclinic
_symmetry_space_group_name_Hall 'P 2yb'
_symmetry_space_group_name_H-M 'P 1 21 1'
_atom_sites_solution_hydrogens geom
_atom_sites_solution_primary direct
_atom_sites_solution_secondary difmap
_audit_creation_method SHELXL-97
_cell_angle_alpha 90.00
_cell_angle_beta 94.850(2)
_cell_angle_gamma 90.00
_cell_formula_units_Z 2
_cell_length_a 8.7824(8)
_cell_length_b 15.7308(14)
_cell_length_c 14.3831(13)
_cell_measurement_reflns_used 7322
_cell_measurement_temperature 213(2)
_cell_measurement_theta_max 27.494
_cell_measurement_theta_min 2.5845
_cell_volume 1980.0(3)
_computing_cell_refinement SAINT
_computing_data_collection SMART
_computing_data_reduction SAINT
_computing_structure_refinement 'SHELXL-97 (Sheldrick, 1997)'
_computing_structure_solution 'SHELXS-97 (Sheldrick, 1990)'
_diffrn_ambient_temperature 213(2)
_diffrn_measured_fraction_theta_full 0.993
_diffrn_measured_fraction_theta_max 0.993
_diffrn_measurement_device_type 'Bruker SMART 1000'
_diffrn_measurement_method '\w scans'
_diffrn_radiation_monochromator graphite
_diffrn_radiation_source 'normal-focus sealed tube'
_diffrn_radiation_type MoK\a
_diffrn_radiation_wavelength 0.71073
_diffrn_reflns_av_R_equivalents 0.0204
_diffrn_reflns_av_sigmaI/netI 0.0425
_diffrn_reflns_limit_h_max 11
_diffrn_reflns_limit_h_min -8
_diffrn_reflns_limit_k_max 20
_diffrn_reflns_limit_k_min -19
_diffrn_reflns_limit_l_max 18
_diffrn_reflns_limit_l_min -18
_diffrn_reflns_number 13850
_diffrn_reflns_theta_full 27.55
_diffrn_reflns_theta_max 27.55
_diffrn_reflns_theta_min 1.92
_exptl_absorpt_coefficient_mu 6.057
_exptl_absorpt_correction_T_max 0.3628
_exptl_absorpt_correction_T_min 0.2305
_exptl_absorpt_correction_type multi-scan
_exptl_absorpt_process_details SADABS
_exptl_crystal_colour black
_exptl_crystal_density_diffrn 2.024
_exptl_crystal_density_method 'not measured'
_exptl_crystal_description plate
_exptl_crystal_F_000 1174
_exptl_crystal_size_max 0.34
_exptl_crystal_size_mid 0.22
_exptl_crystal_size_min 0.21
_refine_diff_density_max 1.610
_refine_diff_density_min -0.897
_refine_diff_density_rms 0.120
_refine_ls_abs_structure_details 'Flack H D (1983), Acta Cryst. A39, 876-881'
_refine_ls_abs_structure_Flack 0.101(10)
_refine_ls_extinction_method none
_refine_ls_goodness_of_fit_ref 1.021
_refine_ls_hydrogen_treatment noref
_refine_ls_matrix_type full
_refine_ls_number_parameters 488
_refine_ls_number_reflns 8686
_refine_ls_number_restraints 1
_refine_ls_restrained_S_all 1.020
_refine_ls_R_factor_all 0.0354
_refine_ls_R_factor_gt 0.0283
_refine_ls_shift/su_max 0.001
_refine_ls_shift/su_mean 0.000
_refine_ls_structure_factor_coef Fsqd
_refine_ls_weighting_details 'calc w=1/[\s^2^(Fo^2^)+(0.0283P)^2^+0.0000P] where P=(Fo^2^+2Fc^2^)/3'
_refine_ls_weighting_scheme calc
_refine_ls_wR_factor_gt 0.0603
_refine_ls_wR_factor_ref 0.0632
_reflns_number_gt 7618
_reflns_number_total 8686
_reflns_threshold_expression >2sigma(I)
_cod_data_source_file ic0515709si20050914_104451.cif
_cod_data_source_block cmpd3OneCH2Cl2
_cod_depositor_comments
;
The following automatic conversions were performed:

'_symmetry_cell_setting' value 'Monoclinic' changed to 'monoclinic'
according to
/usr/data/users/saulius/automatic-downloads/retrospective/ACS/lib/dictionaries/cif_core.dic
dictionary named 'cif_core.dic' version 2.4.2 from 2011-04-26.

Automatic conversion script
Id: cif_fix_values 2281 2013-09-26 08:29:07Z andrius 
;
_cod_original_sg_symbol_H-M 'P  2(1)'
_cod_database_code 4340250

loop_
_symmetry_equiv_pos_as_xyz
'x, y, z'
'-x, y+1/2, -z'

loop_
_atom_site_label
_atom_site_type_symbol
_atom_site_fract_x
_atom_site_fract_y
_atom_site_fract_z
_atom_site_U_iso_or_equiv
_atom_site_adp_type
_atom_site_occupancy
_atom_site_symmetry_multiplicity
_atom_site_calc_flag
_atom_site_refinement_flags
_atom_site_disorder_assembly
_atom_site_disorder_group
W1 W 0.28651(3) 0.075028(12) 0.421870(17) 0.01988(9) Uani 1 1 d . . .
W2 W 0.22071(3) 0.107472(14) 0.584553(18) 0.02059(9) Uani 1 1 d . . .
Cl1 Cl -0.3175(4) 0.3181(2) -0.0683(2) 0.0903(9) Uani 1 1 d . A .
Cl2A Cl -0.2454(14) 0.2258(7) 0.0924(8) 0.0944(14) Uiso 0.427(15) 1 d P A 1
Cl2B Cl -0.2949(11) 0.2396(5) 0.1193(6) 0.0944(14) Uiso 0.573(15) 1 d P A 2
P1 P -0.2031(3) -0.08445(19) -0.05953(18) 0.0563(6) Uiso 1 1 d . . .
F1A F -0.1315(14) -0.1068(7) 0.0447(7) 0.082(3) Uiso 0.655(10) 1 d P B 1
F2A F -0.2612(11) -0.0525(6) -0.1577(6) 0.067(2) Uiso 0.655(10) 1 d P B 1
F3A F -0.2375(13) 0.0131(7) -0.0315(7) 0.067(2) Uiso 0.655(10) 1 d P B 1
F4A F -0.1814(16) -0.1792(10) -0.0910(9) 0.104(4) Uiso 0.655(10) 1 d P B 1
F5A F -0.3577(14) -0.1210(7) -0.0378(8) 0.098(3) Uiso 0.655(10) 1 d P B 1
F6A F -0.0321(12) -0.0444(6) -0.0804(7) 0.078(2) Uiso 0.655(10) 1 d P B 1
F1B F -0.232(3) -0.1128(13) 0.0469(15) 0.082(3) Uiso 0.345(10) 1 d P B 2
F2B F -0.205(2) -0.0738(11) -0.1687(12) 0.067(2) Uiso 0.345(10) 1 d P B 2
F3B F -0.247(2) -0.0042(14) -0.0102(14) 0.067(2) Uiso 0.345(10) 1 d P B 2
F4B F -0.116(3) -0.1721(17) -0.0931(17) 0.104(4) Uiso 0.345(10) 1 d P B 2
F5B F -0.400(2) -0.0896(14) -0.0816(15) 0.098(3) Uiso 0.345(10) 1 d P B 2
F6B F -0.031(2) -0.0705(13) -0.0483(14) 0.078(2) Uiso 0.345(10) 1 d P B 2
O1 O 0.5724(5) 0.0952(4) 0.5660(3) 0.0302(16) Uani 1 1 d . . .
O2 O -0.0661(5) 0.0879(4) 0.4403(3) 0.0335(17) Uani 1 1 d . . .
N1 N 0.2587(9) -0.0542(6) 0.4526(6) 0.0252(19) Uani 1 1 d . . .
N2 N 0.2213(7) -0.0253(5) 0.6080(5) 0.0218(16) Uani 1 1 d . . .
N3 N 0.2001(8) -0.1658(5) 0.5548(5) 0.0244(17) Uani 1 1 d . . .
N4 N 0.4324(6) 0.0520(4) 0.3152(4) 0.0228(16) Uani 1 1 d . . .
N5 N 0.1796(6) 0.0525(5) 0.2870(4) 0.0261(18) Uani 1 1 d . . .
N6 N 0.3295(7) 0.0348(6) 0.1564(4) 0.0372(18) Uani 1 1 d . . .
N7 N 0.3256(7) 0.1303(5) 0.7212(4) 0.0259(17) Uani 1 1 d . . .
N8 N 0.0760(7) 0.1298(5) 0.6922(4) 0.0280(19) Uani 1 1 d . D .
N9 N 0.1790(8) 0.1648(6) 0.8469(4) 0.0377(18) Uani 1 1 d . D .
N10 N 0.2835(7) 0.2055(5) 0.3972(5) 0.0214(16) Uani 1 1 d . . .
N11 N 0.2428(9) 0.2378(5) 0.5514(5) 0.0211(18) Uani 1 1 d . . .
N12 N 0.2972(8) 0.3490(5) 0.4483(6) 0.0271(18) Uani 1 1 d . . .
C1 C 0.4554(8) 0.0891(5) 0.5214(4) 0.0184(19) Uani 1 1 d . . .
C2 C 0.0513(8) 0.0935(5) 0.4850(5) 0.025(2) Uani 1 1 d . . .
C3 C 0.2282(10) -0.0811(7) 0.5396(7) 0.027(2) Uani 1 1 d . . .
C4 C 0.2643(10) -0.1206(6) 0.3795(6) 0.025(2) Uani 1 1 d . . .
H4A H 0.3260 -0.1002 0.3304 0.030 Uiso 1 1 calc R . .
H4B H 0.1608 -0.1318 0.3513 0.030 Uiso 1 1 calc R . .
C5 C 0.3326(11) -0.2017(6) 0.4206(6) 0.0261(19) Uani 1 1 d . . .
H5A H 0.3394 -0.2443 0.3713 0.031 Uiso 1 1 calc R . .
H5B H 0.4358 -0.1909 0.4495 0.031 Uiso 1 1 calc R . .
C6 C 0.2337(10) -0.2334(6) 0.4913(6) 0.036(2) Uani 1 1 d . . .
H6A H 0.1382 -0.2555 0.4602 0.043 Uiso 1 1 calc R . .
H6B H 0.2852 -0.2801 0.5265 0.043 Uiso 1 1 calc R . .
C7 C 0.1190(10) -0.1971(6) 0.6345(5) 0.033(2) Uani 1 1 d . . .
H7A H 0.1857 -0.2361 0.6723 0.040 Uiso 1 1 calc R . .
H7B H 0.0275 -0.2285 0.6109 0.040 Uiso 1 1 calc R . .
C8 C 0.0733(9) -0.1235(6) 0.6949(5) 0.031(2) Uani 1 1 d . . .
H8A H -0.0189 -0.0957 0.6662 0.037 Uiso 1 1 calc R . .
H8B H 0.0525 -0.1440 0.7569 0.037 Uiso 1 1 calc R . .
C9 C 0.2044(10) -0.0626(7) 0.7023(5) 0.026(2) Uani 1 1 d . . .
H9A H 0.2985 -0.0924 0.7248 0.031 Uiso 1 1 calc R . .
H9B H 0.1857 -0.0174 0.7467 0.031 Uiso 1 1 calc R . .
C10 C 0.3147(10) 0.0468(6) 0.2499(5) 0.0252(19) Uani 1 1 d . . .
C11 C 0.5844(8) 0.0605(6) 0.2836(4) 0.0275(18) Uani 1 1 d . . .
H11A H 0.6609 0.0437 0.3338 0.033 Uiso 1 1 calc R . .
H11B H 0.6029 0.1201 0.2679 0.033 Uiso 1 1 calc R . .
C12 C 0.5996(9) 0.0049(8) 0.1984(5) 0.047(3) Uani 1 1 d . . .
H12A H 0.7015 0.0125 0.1767 0.057 Uiso 1 1 calc R . .
H12B H 0.5886 -0.0549 0.2156 0.057 Uiso 1 1 calc R . .
C13 C 0.4823(9) 0.0267(8) 0.1222(5) 0.047(3) Uani 1 1 d . . .
H13A H 0.5099 0.0805 0.0935 0.056 Uiso 1 1 calc R . .
H13B H 0.4798 -0.0176 0.0741 0.056 Uiso 1 1 calc R . .
C14 C 0.1881(10) 0.0312(9) 0.0927(5) 0.056(3) Uani 1 1 d . . .
H14A H 0.2079 0.0570 0.0330 0.067 Uiso 1 1 calc R . .
H14B H 0.1608 -0.0285 0.0809 0.067 Uiso 1 1 calc R . .
C15 C 0.0575(9) 0.0751(11) 0.1300(5) 0.064(3) Uani 1 1 d . . .
H15A H 0.0728 0.1367 0.1264 0.077 Uiso 1 1 calc R . .
H15B H -0.0363 0.0610 0.0913 0.077 Uiso 1 1 calc R . .
C16 C 0.0391(8) 0.0515(7) 0.2269(5) 0.040(3) Uani 1 1 d . . .
H16A H -0.0336 0.0907 0.2522 0.047 Uiso 1 1 calc R . .
H16B H -0.0049 -0.0058 0.2277 0.047 Uiso 1 1 calc R . .
C17 C 0.1915(9) 0.1442(6) 0.7582(5) 0.0239(18) Uani 1 1 d . . .
C18 C 0.4716(9) 0.1391(7) 0.7774(5) 0.040(3) Uani 1 1 d . . .
H18A H 0.5158 0.1952 0.7674 0.048 Uiso 1 1 calc R . .
H18B H 0.5436 0.0957 0.7593 0.048 Uiso 1 1 calc R . .
C19 C 0.4425(10) 0.1282(9) 0.8805(5) 0.056(3) Uani 1 1 d . . .
H19A H 0.4145 0.0690 0.8919 0.067 Uiso 1 1 calc R . .
H19B H 0.5364 0.1410 0.9197 0.067 Uiso 1 1 calc R . .
C20 C 0.3186(11) 0.1850(8) 0.9063(6) 0.054(3) Uani 1 1 d . . .
H20A H 0.3010 0.1768 0.9721 0.065 Uiso 1 1 calc R . .
H20B H 0.3472 0.2445 0.8974 0.065 Uiso 1 1 calc R . .
C21 C 0.0315(10) 0.1824(8) 0.8768(6) 0.060(3) Uani 1 1 d . . .
H21A H 0.0361 0.2355 0.9126 0.071 Uiso 1 1 calc R C 1
H21B H 0.0030 0.1367 0.9182 0.071 Uiso 1 1 calc R C 1
C22A C -0.0920(16) 0.1906(12) 0.7950(10) 0.042(3) Uiso 0.664(19) 1 d P D 1
H22A H -0.1918 0.1809 0.8190 0.050 Uiso 0.664(19) 1 calc PR D 1
H22B H -0.0911 0.2492 0.7720 0.050 Uiso 0.664(19) 1 calc PR D 1
C22B C -0.082(3) 0.1399(19) 0.8213(16) 0.042(3) Uiso 0.336(19) 1 d P D 2
H22C H -0.1802 0.1655 0.8340 0.050 Uiso 0.336(19) 1 calc PR D 2
H22D H -0.0840 0.0811 0.8437 0.050 Uiso 0.336(19) 1 calc PR D 2
C23 C -0.0792(8) 0.1362(7) 0.7200(5) 0.042(3) Uani 1 1 d . . .
H23A H -0.1464 0.1565 0.6667 0.051 Uiso 1 1 calc R D 1
H23B H -0.1143 0.0795 0.7365 0.051 Uiso 1 1 calc R D 1
C24 C 0.2755(9) 0.2656(6) 0.4673(5) 0.0171(18) Uani 1 1 d . . .
C25 C 0.2959(10) 0.2421(7) 0.3052(5) 0.029(2) Uani 1 1 d . . .
H25A H 0.1985 0.2684 0.2827 0.034 Uiso 1 1 calc R . .
H25B H 0.3187 0.1972 0.2613 0.034 Uiso 1 1 calc R . .
C26 C 0.4235(10) 0.3093(6) 0.3101(6) 0.032(2) Uani 1 1 d . . .
H26A H 0.5200 0.2843 0.3362 0.039 Uiso 1 1 calc R . .
H26B H 0.4379 0.3307 0.2474 0.039 Uiso 1 1 calc R . .
C27 C 0.3776(10) 0.3800(6) 0.3705(6) 0.030(2) Uani 1 1 d . . .
H27A H 0.4689 0.4113 0.3948 0.036 Uiso 1 1 calc R . .
H27B H 0.3113 0.4194 0.3331 0.036 Uiso 1 1 calc R . .
C28 C 0.2637(10) 0.4168(6) 0.5134(5) 0.030(2) Uani 1 1 d . . .
H28A H 0.2097 0.4632 0.4791 0.037 Uiso 1 1 calc R . .
H28B H 0.3594 0.4395 0.5435 0.037 Uiso 1 1 calc R . .
C29 C 0.1650(12) 0.3823(7) 0.5874(6) 0.035(2) Uani 1 1 d . . .
H29A H 0.1580 0.4244 0.6372 0.042 Uiso 1 1 calc R . .
H29B H 0.0616 0.3702 0.5595 0.042 Uiso 1 1 calc R . .
C30 C 0.2371(11) 0.3038(6) 0.6257(6) 0.032(2) Uani 1 1 d . . .
H30A H 0.1789 0.2820 0.6758 0.039 Uiso 1 1 calc R . .
H30B H 0.3411 0.3164 0.6523 0.039 Uiso 1 1 calc R . .
C31 C -0.2850(14) 0.3294(9) 0.0534(7) 0.089(4) Uani 1 1 d . . .
H31A H -0.1981 0.3672 0.0699 0.106 Uiso 1 1 calc R A 1
H31B H -0.3756 0.3520 0.0802 0.106 Uiso 1 1 calc R A 1

loop_
_atom_site_aniso_label
_atom_site_aniso_U_11
_atom_site_aniso_U_22
_atom_site_aniso_U_33
_atom_site_aniso_U_23
_atom_site_aniso_U_13
_atom_site_aniso_U_12
W1 0.01952(16) 0.0174(2) 0.02269(15) -0.00082(13) 0.00164(12) -0.00054(13)
W2 0.02088(17) 0.0180(2) 0.02313(15) -0.00085(13) 0.00297(13) 0.00025(14)
Cl1 0.083(2) 0.082(2) 0.106(2) -0.0146(18) 0.0099(18) 0.0021(17)
O1 0.024(3) 0.029(5) 0.038(3) -0.001(3) 0.000(2) -0.003(3)
O2 0.025(3) 0.032(5) 0.043(3) -0.008(3) -0.002(2) 0.002(3)
N1 0.024(4) 0.023(5) 0.029(4) -0.008(4) 0.002(3) 0.002(3)
N2 0.022(4) 0.020(5) 0.023(3) 0.000(3) 0.001(3) 0.000(3)
N3 0.032(4) 0.018(5) 0.023(3) 0.004(4) 0.002(3) 0.000(3)
N4 0.022(3) 0.024(5) 0.022(3) -0.002(3) -0.002(2) 0.001(3)
N5 0.013(3) 0.030(5) 0.034(3) -0.004(3) -0.008(3) 0.000(3)
N6 0.028(3) 0.059(5) 0.024(3) -0.005(3) -0.005(3) 0.001(3)
N7 0.037(4) 0.025(5) 0.016(3) -0.001(3) 0.003(3) -0.001(3)
N8 0.020(3) 0.045(6) 0.018(3) -0.002(3) -0.003(2) 0.003(3)
N9 0.039(4) 0.050(5) 0.024(3) -0.003(3) 0.007(3) 0.002(3)
N10 0.025(4) 0.016(4) 0.023(3) 0.002(3) 0.002(3) 0.000(3)
N11 0.029(4) 0.016(5) 0.019(3) 0.000(3) 0.004(3) -0.002(3)
N12 0.023(4) 0.019(5) 0.040(4) -0.003(4) 0.007(3) -0.001(3)
C1 0.030(4) 0.006(6) 0.019(3) -0.002(3) 0.004(3) 0.000(3)
C2 0.023(4) 0.018(7) 0.036(3) 0.001(3) 0.009(3) 0.002(3)
C3 0.019(4) 0.020(6) 0.042(5) 0.002(4) 0.000(4) 0.002(4)
C4 0.029(5) 0.017(5) 0.028(4) -0.008(4) 0.001(4) 0.001(4)
C5 0.032(5) 0.006(4) 0.041(5) -0.003(3) 0.001(4) 0.007(4)
C6 0.037(5) 0.017(5) 0.053(6) -0.005(5) 0.008(5) -0.001(4)
C7 0.029(5) 0.037(6) 0.036(4) 0.008(4) 0.010(4) -0.011(4)
C8 0.030(5) 0.035(6) 0.029(4) -0.001(4) 0.010(4) -0.001(4)
C9 0.027(4) 0.025(5) 0.027(4) 0.008(4) 0.009(3) 0.001(4)
C10 0.048(5) 0.010(4) 0.019(3) -0.005(3) 0.010(3) 0.008(3)
C11 0.026(4) 0.030(5) 0.026(3) 0.004(3) 0.001(3) -0.005(3)
C12 0.028(4) 0.079(8) 0.036(4) -0.019(5) 0.008(3) 0.009(4)
C13 0.034(4) 0.086(8) 0.022(3) 0.000(4) 0.004(3) -0.006(5)
C14 0.043(5) 0.099(10) 0.024(4) 0.000(4) -0.009(3) -0.006(5)
C15 0.035(4) 0.113(9) 0.042(4) -0.010(6) -0.011(4) 0.019(6)
C16 0.021(4) 0.057(8) 0.040(4) -0.001(4) -0.002(3) 0.001(4)
C17 0.025(4) 0.027(5) 0.019(3) 0.004(3) 0.004(3) 0.000(3)
C18 0.031(4) 0.055(7) 0.033(4) 0.001(4) -0.007(4) -0.002(4)
C19 0.045(5) 0.097(9) 0.023(3) -0.001(4) -0.008(3) 0.017(5)
C20 0.046(5) 0.093(9) 0.024(4) -0.015(4) -0.004(4) 0.008(5)
C21 0.048(6) 0.099(9) 0.033(4) -0.017(5) 0.015(4) 0.010(5)
C23 0.021(4) 0.072(8) 0.035(4) 0.002(4) 0.008(3) 0.008(4)
C24 0.014(4) 0.017(5) 0.020(4) -0.004(3) -0.001(3) 0.003(3)
C25 0.041(5) 0.019(5) 0.025(4) -0.002(4) -0.004(4) 0.000(4)
C26 0.029(5) 0.024(5) 0.045(5) 0.011(4) 0.009(4) -0.006(4)
C27 0.031(5) 0.022(5) 0.036(4) 0.002(4) 0.000(4) 0.001(4)
C28 0.044(6) 0.017(5) 0.031(4) -0.001(4) 0.007(4) 0.000(4)
C29 0.035(5) 0.037(6) 0.036(5) -0.011(4) 0.017(4) -0.007(5)
C30 0.037(5) 0.024(6) 0.036(5) 0.001(4) 0.006(4) -0.003(4)
C31 0.110(11) 0.094(10) 0.061(7) 0.019(7) -0.002(6) -0.009(7)

loop_
_atom_type_symbol
_atom_type_description
_atom_type_scat_dispersion_real
_atom_type_scat_dispersion_imag
_atom_type_scat_source
C C 0.0033 0.0016 'International Tables Vol C Tables 4.2.6.8 and 6.1.1.4'
H H 0.0000 0.0000 'International Tables Vol C Tables 4.2.6.8 and 6.1.1.4'
N N 0.0061 0.0033 'International Tables Vol C Tables 4.2.6.8 and 6.1.1.4'
O O 0.0106 0.0060 'International Tables Vol C Tables 4.2.6.8 and 6.1.1.4'
F F 0.0171 0.0103 'International Tables Vol C Tables 4.2.6.8 and 6.1.1.4'
P P 0.1023 0.0942 'International Tables Vol C Tables 4.2.6.8 and 6.1.1.4'
Cl Cl 0.1484 0.1585 'International Tables Vol C Tables 4.2.6.8 and 6.1.1.4'
W W -0.8490 6.8722 'International Tables Vol C Tables 4.2.6.8 and 6.1.1.4'

loop_
_geom_angle_atom_site_label_1
_geom_angle_atom_site_label_2
_geom_angle_atom_site_label_3
_geom_angle
C1 W1 N10 90.6(3)
C1 W1 N1 92.8(3)
N10 W1 N1 172.0(3)
C1 W1 N4 94.6(2)
N10 W1 N4 92.6(3)
N1 W1 N4 94.3(3)
C1 W1 N5 158.1(3)
N10 W1 N5 90.6(3)
N1 W1 N5 88.9(3)
N4 W1 N5 63.5(2)
C1 W1 C2 109.6(3)
N10 W1 C2 86.8(3)
N1 W1 C2 85.2(3)
N4 W1 C2 155.7(2)
N5 W1 C2 92.2(2)
C1 W1 W2 61.43(19)
N10 W1 W2 87.58(19)
N1 W1 W2 87.7(2)
N4 W1 W2 156.05(14)
N5 W1 W2 140.43(17)
C2 W1 W2 48.19(16)
C1 W1 C10 126.3(3)
N10 W1 C10 90.4(3)
N1 W1 C10 93.4(3)
N4 W1 C10 31.7(2)
N5 W1 C10 31.9(2)
C2 W1 C10 124.0(3)
W2 W1 C10 172.05(19)
C2 W2 N8 94.9(2)
C2 W2 N2 89.9(3)
N8 W2 N2 92.4(3)
C2 W2 N11 91.3(3)
N8 W2 N11 94.4(3)
N2 W2 N11 173.1(3)
C2 W2 N7 157.3(3)
N8 W2 N7 62.3(2)
N2 W2 N7 91.4(3)
N11 W2 N7 90.2(3)
C2 W2 C1 109.7(3)
N8 W2 C1 155.3(2)
N2 W2 C1 87.1(3)
N11 W2 C1 86.1(3)
N7 W2 C1 93.0(2)
C2 W2 W1 61.5(2)
N8 W2 W1 156.46(15)
N2 W2 W1 87.1(2)
N11 W2 W1 87.4(2)
N7 W2 W1 141.19(17)
C1 W2 W1 48.16(14)
C2 W2 C17 126.0(3)
N8 W2 C17 31.2(2)
N2 W2 C17 93.8(3)
N11 W2 C17 91.1(3)
N7 W2 C17 31.2(2)
C1 W2 C17 124.2(2)
W1 W2 C17 172.34(17)
F3B P1 F6B 96.8(11)
F5A P1 F2A 94.5(5)
F5A P1 F4A 80.5(7)
F2A P1 F4A 94.8(6)
F3B P1 F2B 113.3(11)
F6B P1 F2B 91.0(9)
F5A P1 F1A 90.7(5)
F2A P1 F1A 172.9(6)
F4A P1 F1A 90.8(6)
F5A P1 F3A 96.7(6)
F2A P1 F3A 82.3(6)
F4A P1 F3A 175.8(6)
F2B P1 F3A 99.2(8)
F1A P1 F3A 92.3(5)
F3B P1 F1B 74.0(11)
F6B P1 F1B 99.9(10)
F2B P1 F1B 166.3(10)
F3B P1 F4B 164.9(12)
F6B P1 F4B 70.9(11)
F2B P1 F4B 76.5(10)
F5A P1 F6A 178.5(6)
F2A P1 F6A 86.9(5)
F4A P1 F6A 99.9(7)
F1A P1 F6A 87.9(5)
F3A P1 F6A 83.0(5)
F3B P1 F5B 80.6(11)
F6B P1 F5B 172.9(10)
F2B P1 F5B 84.0(9)
F1B P1 F5B 85.9(9)
F4B P1 F5B 112.7(12)
C3 N1 C4 116.8(8)
C3 N1 W1 121.8(6)
C4 N1 W1 121.3(6)
C3 N2 C9 115.3(8)
C3 N2 W2 122.4(7)
C9 N2 W2 122.2(6)
C3 N3 C6 124.2(7)
C3 N3 C7 123.3(8)
C6 N3 C7 112.3(7)
C10 N4 C11 117.5(6)
C10 N4 W1 92.3(4)
C11 N4 W1 147.3(5)
C10 N5 C16 120.0(6)
C10 N5 W1 92.1(4)
C16 N5 W1 147.3(5)
C10 N6 C13 120.2(6)
C10 N6 C14 117.8(7)
C13 N6 C14 122.0(6)
C17 N7 C18 121.3(6)
C17 N7 W2 93.9(4)
C18 N7 W2 144.7(5)
C17 N8 C23 117.5(6)
C17 N8 W2 94.6(4)
C23 N8 W2 147.9(5)
C17 N9 C21 119.1(7)
C17 N9 C20 118.6(7)
C21 N9 C20 121.2(7)
C24 N10 C25 113.8(8)
C24 N10 W1 123.2(6)
C25 N10 W1 122.9(6)
C24 N11 C30 116.1(8)
C24 N11 W2 123.4(6)
C30 N11 W2 120.2(6)
C24 N12 C27 124.3(8)
C24 N12 C28 122.4(7)
C27 N12 C28 112.6(7)
O1 C1 W1 166.9(6)
O1 C1 W2 122.7(5)
W1 C1 W2 70.4(2)
O2 C2 W2 167.0(6)
O2 C2 W1 122.8(5)
W2 C2 W1 70.3(2)
N2 C3 N1 120.0(9)
N2 C3 N3 120.3(9)
N1 C3 N3 119.7(9)
N1 C4 C5 110.7(7)
C6 C5 C4 108.5(8)
N3 C6 C5 110.4(8)
N3 C7 C8 110.8(8)
C9 C8 C7 106.8(7)
C8 C9 N2 108.8(6)
N4 C10 N5 111.9(6)
N4 C10 N6 124.2(7)
N5 C10 N6 123.8(7)
N4 C10 W1 56.0(3)
N5 C10 W1 56.1(3)
N6 C10 W1 177.9(7)
N4 C11 C12 110.2(6)
C13 C12 C11 111.2(8)
N6 C13 C12 111.7(6)
C15 C14 N6 113.2(7)
C16 C15 C14 112.2(9)
N5 C16 C15 114.1(7)
N9 C17 N8 126.8(7)
N9 C17 N7 124.2(7)
N8 C17 N7 108.9(6)
N9 C17 W2 178.4(7)
N8 C17 W2 54.2(4)
N7 C17 W2 54.9(3)
N7 C18 C19 108.2(7)
C20 C19 C18 111.2(8)
N9 C20 C19 108.6(8)
C22B C21 N9 111.1(13)
N9 C21 C22A 112.7(8)
C23 C22A C21 116.4(12)
C21 C22B C23 121.1(19)
C22A C23 N8 113.3(9)
N8 C23 C22B 111.9(11)
N11 C24 N12 122.8(8)
N11 C24 N10 117.5(8)
N12 C24 N10 119.7(8)
N10 C25 C26 109.9(6)
C27 C26 C25 107.9(7)
N12 C27 C26 111.9(8)
N12 C28 C29 110.1(8)
C30 C29 C28 107.9(9)
C29 C30 N11 110.8(7)
Cl2B C31 Cl1 117.2(9)
Cl2A C31 Cl1 103.6(8)

loop_
_geom_bond_atom_site_label_1
_geom_bond_atom_site_label_2
_geom_bond_distance
W1 C1 1.985(6)
W1 N10 2.083(8)
W1 N1 2.099(9)
W1 N4 2.111(6)
W1 N5 2.113(5)
W1 C2 2.344(7)
W1 W2 2.5096(3)
W1 C10 2.545(7)
W2 C2 1.987(7)
W2 N8 2.115(6)
W2 N2 2.116(8)
W2 N11 2.117(9)
W2 N7 2.129(5)
W2 C1 2.339(7)
W2 C17 2.598(7)
Cl1 C31 1.760(12)
Cl2A C31 1.748(15)
Cl2B C31 1.707(14)
P1 F3B 1.51(2)
P1 F6B 1.527(19)
P1 F5A 1.530(11)
P1 F2A 1.545(9)
P1 F4A 1.574(16)
P1 F2B 1.578(18)
P1 F1A 1.615(10)
P1 F3A 1.621(11)
P1 F1B 1.64(2)
P1 F4B 1.67(3)
P1 F6A 1.679(10)
P1 F5B 1.73(2)
O1 C1 1.168(7)
O2 C2 1.172(7)
N1 C3 1.368(15)
N1 C4 1.486(11)
N2 C3 1.323(12)
N2 C9 1.497(10)
N3 C3 1.376(13)
N3 C6 1.448(11)
N3 C7 1.484(10)
N4 C10 1.339(9)
N4 C11 1.452(9)
N5 C10 1.344(9)
N5 C16 1.445(8)
N6 C10 1.376(8)
N6 C13 1.473(10)
N6 C14 1.480(9)
N7 C17 1.351(9)
N7 C18 1.464(8)
N8 C17 1.348(8)
N8 C23 1.455(9)
N9 C17 1.329(9)
N9 C21 1.426(10)
N9 C20 1.468(10)
N10 C24 1.388(11)
N10 C25 1.455(10)
N11 C24 1.340(12)
N11 C30 1.494(12)
N12 C24 1.357(12)
N12 C27 1.457(11)
N12 C28 1.465(11)
C4 C5 1.509(12)
C5 C6 1.479(11)
C7 C8 1.522(13)
C8 C9 1.494(12)
C11 C12 1.521(11)
C12 C13 1.480(11)
C14 C15 1.478(14)
C15 C16 1.464(11)
C18 C19 1.535(10)
C19 C20 1.480(14)
C21 C22B 1.40(2)
C21 C22A 1.537(15)
C22A C23 1.389(16)
C22B C23 1.46(2)
C25 C26 1.539(12)
C26 C27 1.488(13)
C28 C29 1.528(11)
C29 C30 1.474(14)
